data_7034759
loop_
_publ_author_name
'Montanel-P\'erez, Sara'
'Herrera, Raquel P.'
'Laguna, Antonio'
'Villacampa, M. Dolores'
'Gimeno, M Concepci\'on'

_publ_section_title
;
 The fluxional amine gold(iii) complex as an excellent catalyst and
 precursor of biologically active acyclic carbenes.
;
_journal_issue 19
_journal_name_full 'Dalton transactions (Cambridge, England : 2003)'
_journal_page_first 9052
_journal_page_last 9062
_journal_paper_doi 10.1039/c5dt00703h
_journal_volume 44
_journal_year 2015
_chemical_formula_sum 'C36 H28 Au Cl F10 N4 O5'
_chemical_formula_weight 1019.04
_chemical_name_systematic
; 
 ? 
;
_space_group_IT_number 2
_symmetry_cell_setting triclinic
_symmetry_space_group_name_Hall '-P 1'
_symmetry_space_group_name_H-M 'P -1'
_atom_sites_solution_hydrogens geom
_atom_sites_solution_primary direct
_atom_sites_solution_secondary difmap
_audit_creation_method SHELXL-97
_audit_update_record
;
2014-12-15 deposited with the CCDC.
2015-04-09 downloaded from the CCDC.
;
_cell_angle_alpha 80.76(3)
_cell_angle_beta 69.01(3)
_cell_angle_gamma 77.33(3)
_cell_formula_units_Z 2
_cell_length_a 10.500(2)
_cell_length_b 13.507(3)
_cell_length_c 13.812(3)
_cell_measurement_reflns_used 5229
_cell_measurement_temperature 100(2)
_cell_measurement_theta_max 28
_cell_measurement_theta_min 2.3
_cell_volume 1777.1(8)
_computing_cell_refinement 'SAINT+ 6.02 (Bruker AXS, 1999)'
_computing_data_collection 'SMART v. 5.611 (Bruker AXS, 2000)'
_computing_data_reduction 'SAINT+ 6.02 (Bruker AXS, 1999)'
_computing_molecular_graphics 'XP, SHELXTL v. 6.10 (Bruker, 2000)'
_computing_publication_material 'XCIF, SHELXTL v. 6.10 (Bruker, 2000)'
_computing_structure_refinement 'SHELXL-97 (Sheldrick, 1997)'
_computing_structure_solution 'SHELXS-97 (Sheldrick, 1990)'
_diffrn_ambient_temperature 100(2)
_diffrn_detector_area_resol_mean 8.26
_diffrn_measured_fraction_theta_full 0.954
_diffrn_measured_fraction_theta_max 0.954
_diffrn_measurement_device_type 'Bruker SMART APEX CCD system'
_diffrn_measurement_method '\w rotations with narrow frames'
_diffrn_radiation_monochromator graphite
_diffrn_radiation_source 'fine-focus sealed tube'
_diffrn_radiation_type MoK\a
_diffrn_radiation_wavelength 0.71073
_diffrn_reflns_av_R_equivalents 0.0183
_diffrn_reflns_av_sigmaI/netI 0.0316
_diffrn_reflns_limit_h_max 12
_diffrn_reflns_limit_h_min -12
_diffrn_reflns_limit_k_max 15
_diffrn_reflns_limit_k_min -16
_diffrn_reflns_limit_l_max 16
_diffrn_reflns_limit_l_min -16
_diffrn_reflns_number 10778
_diffrn_reflns_theta_full 25.00
_diffrn_reflns_theta_max 25.00
_diffrn_reflns_theta_min 1.59
_exptl_absorpt_coefficient_mu 4.318
_exptl_absorpt_correction_T_max 0.7239
_exptl_absorpt_correction_T_min 0.5450
_exptl_absorpt_correction_type multi-scan
_exptl_absorpt_process_details
;
SADABS; Area-Detector Absorption Correction. Bruker-AXS
within SAINT+ package, v. 6.02 (1999).
;
_exptl_crystal_colour colorless
_exptl_crystal_density_diffrn 1.904
_exptl_crystal_density_method 'not measured'
_exptl_crystal_description tablet
_exptl_crystal_F_000 996
_exptl_crystal_size_max 0.16
_exptl_crystal_size_mid 0.08
_exptl_crystal_size_min 0.08
_refine_diff_density_max 1.001
_refine_diff_density_min -0.524
_refine_diff_density_rms 0.092
_refine_ls_extinction_method none
_refine_ls_goodness_of_fit_ref 1.037
_refine_ls_hydrogen_treatment constr
_refine_ls_matrix_type full
_refine_ls_number_parameters 498
_refine_ls_number_reflns 5973
_refine_ls_number_restraints 0
_refine_ls_restrained_S_all 1.037
_refine_ls_R_factor_all 0.0249
_refine_ls_R_factor_gt 0.0224
_refine_ls_shift/su_max 0.001
_refine_ls_shift/su_mean 0.000
_refine_ls_structure_factor_coef Fsqd
_refine_ls_weighting_details 'calc w=1/[\s^2^(Fo^2^)+(0.0294P)^2^+0.7702P] where P=(Fo^2^+2Fc^2^)/3'
_refine_ls_weighting_scheme calc
_refine_ls_wR_factor_gt 0.0522
_refine_ls_wR_factor_ref 0.0538
_reflns_number_gt 5612
_reflns_number_total 5973
_reflns_threshold_expression >2sigma(I)
_cod_data_source_file c5dt00703h1.cif
_cod_data_source_block lola47as
_cod_depositor_comments
;
The following automatic conversions were performed:

'_symmetry_cell_setting' value 'Triclinic' changed to 'triclinic'
according to
/usr/data/users/saulius/crontab/automatic-downloads/rss-feeds/RSC/lib/dictionaries/cif_core.dic
dictionary named 'cif_core.dic' version 2.4.2 from 2011-04-26.

Automatic conversion script
Id: cif_fix_values 3143 2015-03-26 13:38:13Z robertas 

 Adding full bibliography for 7034756--7034759.cif.
;
_cod_original_cell_volume 1777.1(6)
_cod_original_sg_symbol_H-M P-1
_cod_database_code 7034759

loop_
_symmetry_equiv_pos_as_xyz
'x, y, z'
'-x, -y, -z'

loop_
_atom_site_label
_atom_site_type_symbol
_atom_site_fract_x
_atom_site_fract_y
_atom_site_fract_z
_atom_site_U_iso_or_equiv
_atom_site_adp_type
_atom_site_occupancy
_atom_site_symmetry_multiplicity
_atom_site_calc_flag
_atom_site_refinement_flags
Au1 Au 0.282555(12) 0.380985(10) 0.698775(9) 0.01232(5) Uani 1 1 d .
F1 F -0.0521(2) 0.38269(16) 0.78502(15) 0.0222(5) Uani 1 1 d .
F2 F -0.2540(2) 0.49518(17) 0.71713(16) 0.0263(5) Uani 1 1 d .
F3 F -0.1979(2) 0.64965(18) 0.56435(17) 0.0286(5) Uani 1 1 d .
F4 F 0.0650(2) 0.68826(17) 0.47555(17) 0.0283(5) Uani 1 1 d .
F5 F 0.2702(2) 0.57313(16) 0.53842(16) 0.0221(5) Uani 1 1 d .
F6 F 0.50957(19) 0.51952(15) 0.62721(15) 0.0195(4) Uani 1 1 d .
F7 F 0.5300(2) 0.68303(16) 0.70733(16) 0.0241(5) Uani 1 1 d .
F9 F 0.1203(2) 0.64574(17) 0.98848(16) 0.0285(5) Uani 1 1 d .
F10 F 0.0930(2) 0.48643(16) 0.90397(16) 0.0252(5) Uani 1 1 d .
F8 F 0.3378(2) 0.74490(16) 0.88951(16) 0.0261(5) Uani 1 1 d .
C1 C 0.1172(3) 0.4730(3) 0.6632(3) 0.0144(7) Uani 1 1 d .
C2 C -0.0184(4) 0.4576(3) 0.7075(3) 0.0164(7) Uani 1 1 d .
C3 C -0.1240(3) 0.5150(3) 0.6749(3) 0.0175(8) Uani 1 1 d .
C4 C -0.0965(4) 0.5934(3) 0.5972(3) 0.0194(8) Uani 1 1 d .
C6 C 0.1409(3) 0.5525(3) 0.5858(3) 0.0159(7) Uani 1 1 d .
C5 C 0.0374(4) 0.6124(3) 0.5520(3) 0.0181(8) Uani 1 1 d .
N1 N 0.2784(3) 0.2593(2) 0.6239(2) 0.0145(6) Uani 1 1 d .
C21 C 0.1675(4) 0.2131(3) 0.6474(3) 0.0193(8) Uani 1 1 d .
H21 H 0.0824 0.2395 0.6976 0.023 Uiso 1 1 calc R
C22 C 0.1758(4) 0.1286(3) 0.6001(3) 0.0221(8) Uani 1 1 d .
H22 H 0.0977 0.0960 0.6186 0.027 Uiso 1 1 calc R
C26 C 0.5185(4) 0.2754(3) 0.5355(3) 0.0164(7) Uani 1 1 d .
H26A H 0.5993 0.2480 0.4767 0.020 Uiso 1 1 calc R
H26B H 0.4924 0.3492 0.5176 0.020 Uiso 1 1 calc R
N2 N 0.5569(3) 0.2599(2) 0.6306(2) 0.0140(6) Uani 1 1 d .
C27 C 0.6850(3) 0.1889(3) 0.6288(3) 0.0169(8) Uani 1 1 d .
H27A H 0.7295 0.2142 0.6699 0.020 Uiso 1 1 calc R
H27B H 0.7495 0.1875 0.5561 0.020 Uiso 1 1 calc R
C28 C 0.6617(3) 0.0811(3) 0.6723(3) 0.0157(7) Uani 1 1 d .
N4 N 0.5331(3) 0.0619(2) 0.7023(2) 0.0179(7) Uani 1 1 d .
C30 C 0.5144(4) -0.0340(3) 0.7403(3) 0.0222(8) Uani 1 1 d .
H30 H 0.4234 -0.0489 0.7615 0.027 Uiso 1 1 calc R
C31 C 0.6201(4) -0.1121(3) 0.7500(3) 0.0266(9) Uani 1 1 d .
H31 H 0.6017 -0.1784 0.7783 0.032 Uiso 1 1 calc R
C32 C 0.7533(4) -0.0917(3) 0.7178(3) 0.0274(9) Uani 1 1 d .
H32 H 0.8284 -0.1438 0.7228 0.033 Uiso 1 1 calc R
C33 C 0.7745(4) 0.0070(3) 0.6777(3) 0.0249(9) Uani 1 1 d .
H33 H 0.8648 0.0234 0.6544 0.030 Uiso 1 1 calc R
C25 C 0.3990(3) 0.2227(3) 0.5515(3) 0.0156(7) Uani 1 1 d .
C24 C 0.4107(4) 0.1399(3) 0.4999(3) 0.0214(8) Uani 1 1 d .
H24 H 0.4951 0.1165 0.4473 0.026 Uiso 1 1 calc R
C23 C 0.2987(4) 0.0917(3) 0.5253(3) 0.0239(9) Uani 1 1 d .
H23 H 0.3060 0.0336 0.4917 0.029 Uiso 1 1 calc R
C48 C 0.5538(4) 0.3917(3) 0.9240(3) 0.0224(8) Uani 1 1 d .
H48A H 0.5437 0.4470 0.8705 0.034 Uiso 1 1 calc R
H48B H 0.6320 0.3387 0.8929 0.034 Uiso 1 1 calc R
H48C H 0.5708 0.4184 0.9794 0.034 Uiso 1 1 calc R
C46 C 0.4227(4) 0.3469(3) 0.9693(3) 0.0178(8) Uani 1 1 d .
C45 C 0.3327(4) 0.3636(3) 1.0695(3) 0.0233(8) Uani 1 1 d .
H45 H 0.3553 0.4017 1.1113 0.028 Uiso 1 1 calc R
C44 C 0.2096(4) 0.3249(3) 1.1093(3) 0.0241(9) Uani 1 1 d .
H44 H 0.1479 0.3380 1.1774 0.029 Uiso 1 1 calc R
C43 C 0.1770(4) 0.2677(3) 1.0500(3) 0.0215(8) Uani 1 1 d .
H43 H 0.0935 0.2408 1.0785 0.026 Uiso 1 1 calc R
C42 C 0.2645(4) 0.2484(3) 0.9489(3) 0.0174(8) Uani 1 1 d .
C41 C 0.3861(3) 0.2901(3) 0.9097(3) 0.0147(7) Uani 1 1 d .
C47 C 0.2232(4) 0.1855(3) 0.8881(3) 0.0224(8) Uani 1 1 d .
H47A H 0.1808 0.1300 0.9347 0.034 Uiso 1 1 calc R
H47B H 0.3054 0.1569 0.8324 0.034 Uiso 1 1 calc R
H47C H 0.1564 0.2286 0.8577 0.034 Uiso 1 1 calc R
N3 N 0.4854(3) 0.2694(2) 0.8076(2) 0.0153(6) Uani 1 1 d .
H3 H 0.5694 0.2382 0.8047 0.018 Uiso 1 1 calc R
C49 C 0.4612(3) 0.2929(3) 0.7182(3) 0.0131(7) Uani 1 1 d .
C13 C 0.4237(3) 0.6327(3) 0.7574(3) 0.0173(8) Uani 1 1 d .
C14 C 0.3261(4) 0.6646(3) 0.8492(3) 0.0186(8) Uani 1 1 d .
C15 C 0.2153(4) 0.6144(3) 0.8992(3) 0.0188(8) Uani 1 1 d .
C16 C 0.2040(3) 0.5325(3) 0.8554(3) 0.0171(8) Uani 1 1 d .
C11 C 0.3010(3) 0.4978(2) 0.7637(3) 0.0127(7) Uani 1 1 d .
C12 C 0.4113(3) 0.5499(3) 0.7163(3) 0.0153(7) Uani 1 1 d .
Cl1 Cl 0.86319(9) 0.14845(7) 0.30633(7) 0.02131(19) Uani 1 1 d .
O1 O 0.8852(3) 0.0976(2) 0.4004(2) 0.0304(7) Uani 1 1 d .
O3 O 0.7205(3) 0.1541(2) 0.3166(2) 0.0349(7) Uani 1 1 d .
O4 O 0.9518(3) 0.0916(3) 0.2204(2) 0.0428(8) Uani 1 1 d .
O2 O 0.8951(3) 0.2491(2) 0.2897(3) 0.0405(8) Uani 1 1 d .
O5 O 0.7523(3) 0.1784(2) 0.8363(2) 0.0256(6) Uiso 1 1 d .
C101 C 0.7621(4) 0.1112(3) 0.9048(3) 0.0251(9) Uiso 1 1 d .
C100 C 0.8828(4) 0.0913(3) 0.9421(3) 0.0332(10) Uiso 1 1 d .
H10A H 0.9451 0.0291 0.9149 0.050 Uiso 1 1 calc R
H10B H 0.8501 0.0830 1.0183 0.050 Uiso 1 1 calc R
H10C H 0.9326 0.1489 0.9175 0.050 Uiso 1 1 calc R
C103 C 0.6531(5) 0.0457(4) 0.9546(4) 0.0429(11) Uiso 1 1 d .
H10D H 0.5805 0.0662 0.9227 0.064 Uiso 1 1 calc R
H10E H 0.6127 0.0540 1.0293 0.064 Uiso 1 1 calc R
H10F H 0.6951 -0.0258 0.9442 0.064 Uiso 1 1 calc R

loop_
_atom_site_aniso_label
_atom_site_aniso_U_11
_atom_site_aniso_U_22
_atom_site_aniso_U_33
_atom_site_aniso_U_23
_atom_site_aniso_U_13
_atom_site_aniso_U_12
Au1 0.01294(7) 0.01195(8) 0.01208(8) -0.00029(5) -0.00466(5) -0.00199(5)
F1 0.0215(11) 0.0216(12) 0.0191(11) 0.0073(9) -0.0042(9) -0.0063(9)
F2 0.0153(10) 0.0348(13) 0.0255(12) 0.0048(10) -0.0047(9) -0.0068(10)
F3 0.0198(11) 0.0349(14) 0.0276(13) 0.0088(10) -0.0122(9) 0.0013(10)
F4 0.0245(11) 0.0282(13) 0.0280(13) 0.0143(10) -0.0096(10) -0.0068(10)
F5 0.0140(10) 0.0258(12) 0.0237(11) 0.0039(9) -0.0038(9) -0.0064(9)
F6 0.0150(10) 0.0214(11) 0.0183(11) -0.0038(9) 0.0004(8) -0.0037(9)
F7 0.0212(11) 0.0215(12) 0.0310(12) -0.0032(9) -0.0061(9) -0.0102(9)
F9 0.0320(12) 0.0293(13) 0.0194(11) -0.0128(10) 0.0004(10) -0.0032(10)
F10 0.0227(11) 0.0269(13) 0.0209(11) -0.0048(9) 0.0040(9) -0.0112(10)
F8 0.0338(12) 0.0208(12) 0.0281(12) -0.0104(10) -0.0117(10) -0.0053(10)
C1 0.0156(17) 0.0144(18) 0.0137(17) -0.0011(14) -0.0065(14) -0.0009(14)
C2 0.0208(18) 0.0142(19) 0.0139(18) -0.0013(15) -0.0051(14) -0.0038(15)
C3 0.0140(17) 0.022(2) 0.0138(18) -0.0029(15) -0.0010(14) -0.0037(15)
C4 0.0179(18) 0.023(2) 0.0153(19) 0.0008(16) -0.0070(15) 0.0020(16)
C6 0.0147(17) 0.0199(19) 0.0136(18) -0.0021(15) -0.0035(14) -0.0055(15)
C5 0.0219(18) 0.0174(19) 0.0128(18) 0.0037(15) -0.0054(15) -0.0034(16)
N1 0.0200(15) 0.0112(15) 0.0154(15) 0.0015(12) -0.0105(12) -0.0029(12)
C21 0.0191(18) 0.020(2) 0.021(2) 0.0014(16) -0.0115(15) -0.0017(16)
C22 0.027(2) 0.016(2) 0.029(2) 0.0024(16) -0.0159(17) -0.0065(16)
C26 0.0188(17) 0.0169(19) 0.0133(18) -0.0009(15) -0.0045(14) -0.0044(15)
N2 0.0143(14) 0.0135(15) 0.0140(15) 0.0014(12) -0.0070(12) -0.0005(12)
C27 0.0139(17) 0.0164(19) 0.0195(19) -0.0019(15) -0.0042(14) -0.0029(15)
C28 0.0182(17) 0.0170(19) 0.0130(18) -0.0049(15) -0.0063(14) -0.0008(15)
N4 0.0187(15) 0.0180(17) 0.0170(16) -0.0021(13) -0.0061(12) -0.0027(13)
C30 0.0241(19) 0.025(2) 0.021(2) -0.0001(17) -0.0096(16) -0.0102(17)
C31 0.036(2) 0.016(2) 0.032(2) 0.0028(17) -0.0172(19) -0.0066(18)
C32 0.031(2) 0.014(2) 0.040(3) -0.0012(18) -0.0212(19) 0.0035(17)
C33 0.0221(19) 0.022(2) 0.035(2) -0.0045(18) -0.0150(17) -0.0018(17)
C25 0.0181(17) 0.0149(19) 0.0142(18) 0.0024(14) -0.0097(14) 0.0009(15)
C24 0.0255(19) 0.023(2) 0.0163(19) -0.0039(16) -0.0101(16) 0.0013(16)
C23 0.034(2) 0.017(2) 0.026(2) -0.0035(16) -0.0160(18) -0.0021(17)
C48 0.027(2) 0.023(2) 0.021(2) -0.0030(16) -0.0102(16) -0.0063(17)
C46 0.0233(19) 0.0146(19) 0.0163(19) 0.0054(15) -0.0109(15) -0.0026(15)
C45 0.036(2) 0.019(2) 0.0139(19) 0.0011(16) -0.0072(16) -0.0047(17)
C44 0.028(2) 0.022(2) 0.0149(19) 0.0007(16) -0.0020(16) -0.0011(17)
C43 0.0189(18) 0.019(2) 0.021(2) 0.0052(16) -0.0020(15) -0.0045(16)
C42 0.0205(18) 0.0164(19) 0.0152(18) 0.0030(15) -0.0084(15) -0.0023(15)
C41 0.0173(17) 0.0127(18) 0.0107(17) 0.0001(14) -0.0037(14) 0.0017(14)
C47 0.0219(19) 0.024(2) 0.021(2) 0.0041(16) -0.0068(16) -0.0088(17)
N3 0.0137(14) 0.0158(16) 0.0158(16) -0.0013(12) -0.0049(12) -0.0014(12)
C49 0.0135(16) 0.0122(18) 0.0162(18) 0.0012(14) -0.0074(14) -0.0052(14)
C13 0.0162(17) 0.0142(19) 0.023(2) 0.0023(15) -0.0086(15) -0.0044(15)
C14 0.0233(19) 0.0130(19) 0.022(2) -0.0041(15) -0.0119(16) 0.0000(15)
C15 0.0207(18) 0.019(2) 0.0140(18) -0.0028(15) -0.0058(15) 0.0025(15)
C16 0.0164(17) 0.0179(19) 0.0140(18) 0.0010(15) -0.0018(14) -0.0040(15)
C11 0.0163(17) 0.0090(17) 0.0137(17) 0.0014(14) -0.0091(14) 0.0007(14)
C12 0.0146(17) 0.0151(19) 0.0137(18) -0.0012(15) -0.0041(14) 0.0012(14)
Cl1 0.0193(4) 0.0196(5) 0.0210(5) -0.0013(4) -0.0027(4) -0.0027(4)
O1 0.0375(16) 0.0286(16) 0.0237(15) 0.0029(12) -0.0115(13) -0.0044(13)
O3 0.0190(14) 0.0378(18) 0.0452(19) 0.0009(14) -0.0089(13) -0.0061(13)
O4 0.0356(17) 0.058(2) 0.0270(17) -0.0185(15) 0.0017(13) -0.0019(16)
O2 0.0449(19) 0.0233(16) 0.057(2) 0.0074(15) -0.0221(16) -0.0123(14)

loop_
_atom_type_symbol
_atom_type_description
_atom_type_scat_dispersion_real
_atom_type_scat_dispersion_imag
_atom_type_scat_source
C C 0.0033 0.0016 'International Tables Vol C Tables 4.2.6.8 and 6.1.1.4'
H H 0.0000 0.0000 'International Tables Vol C Tables 4.2.6.8 and 6.1.1.4'
N N 0.0061 0.0033 'International Tables Vol C Tables 4.2.6.8 and 6.1.1.4'
O O 0.0106 0.0060 'International Tables Vol C Tables 4.2.6.8 and 6.1.1.4'
F F 0.0171 0.0103 'International Tables Vol C Tables 4.2.6.8 and 6.1.1.4'
Cl Cl 0.1484 0.1585 'International Tables Vol C Tables 4.2.6.8 and 6.1.1.4'
Au Au -2.0133 8.8022 'International Tables Vol C Tables 4.2.6.8 and 6.1.1.4'

loop_
_geom_angle_atom_site_label_1
_geom_angle_atom_site_label_2
_geom_angle_atom_site_label_3
_geom_angle
_geom_angle_publ_flag
C11 Au1 C1 88.64(13) y
C11 Au1 C49 92.13(13) y
C1 Au1 C49 173.86(13) y
C11 Au1 N1 175.79(12) y
C1 Au1 N1 93.59(12) y
C49 Au1 N1 85.27(12) y
C2 C1 C6 116.0(3) ?
C2 C1 Au1 124.4(3) ?
C6 C1 Au1 119.5(2) ?
F1 C2 C3 117.1(3) ?
F1 C2 C1 120.3(3) ?
C3 C2 C1 122.6(3) ?
F2 C3 C4 119.3(3) ?
F2 C3 C2 121.0(3) ?
C4 C3 C2 119.7(3) ?
F3 C4 C3 120.5(3) ?
F3 C4 C5 120.1(3) ?
C3 C4 C5 119.4(3) ?
F5 C6 C5 117.1(3) ?
F5 C6 C1 120.0(3) ?
C5 C6 C1 123.0(3) ?
F4 C5 C6 121.2(3) ?
F4 C5 C4 119.6(3) ?
C6 C5 C4 119.2(3) ?
C25 N1 C21 119.4(3) ?
C25 N1 Au1 115.8(2) ?
C21 N1 Au1 124.6(2) ?
N1 C21 C22 121.3(3) ?
N1 C21 H21 119.4 ?
C22 C21 H21 119.4 ?
C21 C22 C23 119.3(3) ?
C21 C22 H22 120.3 ?
C23 C22 H22 120.3 ?
N2 C26 C25 110.7(3) ?
N2 C26 H26A 109.5 ?
C25 C26 H26A 109.5 ?
N2 C26 H26B 109.5 ?
C25 C26 H26B 109.5 ?
H26A C26 H26B 108.1 ?
C49 N2 C27 122.9(3) ?
C49 N2 C26 118.3(3) ?
C27 N2 C26 117.2(3) ?
N2 C27 C28 113.3(3) ?
N2 C27 H27A 108.9 ?
C28 C27 H27A 108.9 ?
N2 C27 H27B 108.9 ?
C28 C27 H27B 108.9 ?
H27A C27 H27B 107.7 ?
N4 C28 C33 123.0(3) ?
N4 C28 C27 118.0(3) ?
C33 C28 C27 119.0(3) ?
C28 N4 C30 117.2(3) ?
N4 C30 C31 123.6(3) ?
N4 C30 H30 118.2 ?
C31 C30 H30 118.2 ?
C30 C31 C32 118.7(3) ?
C30 C31 H31 120.6 ?
C32 C31 H31 120.6 ?
C31 C32 C33 118.3(4) ?
C31 C32 H32 120.8 ?
C33 C32 H32 120.8 ?
C28 C33 C32 119.0(3) ?
C28 C33 H33 120.5 ?
C32 C33 H33 120.5 ?
N1 C25 C24 121.2(3) ?
N1 C25 C26 115.4(3) ?
C24 C25 C26 123.3(3) ?
C23 C24 C25 119.3(3) ?
C23 C24 H24 120.3 ?
C25 C24 H24 120.3 ?
C24 C23 C22 119.4(3) ?
C24 C23 H23 120.3 ?
C22 C23 H23 120.3 ?
C46 C48 H48A 109.5 ?
C46 C48 H48B 109.5 ?
H48A C48 H48B 109.5 ?
C46 C48 H48C 109.5 ?
H48A C48 H48C 109.5 ?
H48B C48 H48C 109.5 ?
C45 C46 C41 118.2(3) ?
C45 C46 C48 121.1(3) ?
C41 C46 C48 120.7(3) ?
C46 C45 C44 120.7(3) ?
C46 C45 H45 119.7 ?
C44 C45 H45 119.7 ?
C43 C44 C45 120.1(3) ?
C43 C44 H44 119.9 ?
C45 C44 H44 119.9 ?
C44 C43 C42 121.3(3) ?
C44 C43 H43 119.3 ?
C42 C43 H43 119.3 ?
C43 C42 C41 117.4(3) ?
C43 C42 C47 118.8(3) ?
C41 C42 C47 123.8(3) ?
C42 C41 C46 122.2(3) ?
C42 C41 N3 120.7(3) ?
C46 C41 N3 116.9(3) ?
C42 C47 H47A 109.5 ?
C42 C47 H47B 109.5 ?
H47A C47 H47B 109.5 ?
C42 C47 H47C 109.5 ?
H47A C47 H47C 109.5 ?
H47B C47 H47C 109.5 ?
C49 N3 C41 126.0(3) ?
C49 N3 H3 117.0 ?
C41 N3 H3 117.0 ?
N3 C49 N2 120.1(3) y
N3 C49 Au1 125.5(3) y
N2 C49 Au1 114.4(2) y
F7 C13 C14 119.9(3) ?
F7 C13 C12 120.3(3) ?
C14 C13 C12 119.8(3) ?
F8 C14 C13 120.0(3) ?
F8 C14 C15 120.1(3) ?
C13 C14 C15 119.8(3) ?
F9 C15 C14 119.7(3) ?
F9 C15 C16 121.1(3) ?
C14 C15 C16 119.2(3) ?
F10 C16 C11 119.4(3) ?
F10 C16 C15 118.2(3) ?
C11 C16 C15 122.4(3) ?
C16 C11 C12 116.6(3) ?
C16 C11 Au1 122.4(2) ?
C12 C11 Au1 121.0(2) ?
F6 C12 C13 118.4(3) ?
F6 C12 C11 119.4(3) ?
C13 C12 C11 122.1(3) ?
O4 Cl1 O2 109.5(2) ?
O4 Cl1 O1 109.10(19) ?
O2 Cl1 O1 109.55(18) ?
O4 Cl1 O3 109.82(19) ?
O2 Cl1 O3 109.94(19) ?
O1 Cl1 O3 108.87(17) ?
O5 C101 C100 121.0(4) ?
O5 C101 C103 121.2(4) ?
C100 C101 C103 117.8(4) ?
C101 C100 H10A 109.5 ?
C101 C100 H10B 109.5 ?
H10A C100 H10B 109.5 ?
C101 C100 H10C 109.5 ?
H10A C100 H10C 109.5 ?
H10B C100 H10C 109.5 ?
C101 C103 H10D 109.5 ?
C101 C103 H10E 109.5 ?
H10D C103 H10E 109.5 ?
C101 C103 H10F 109.5 ?
H10D C103 H10F 109.5 ?
H10E C103 H10F 109.5 ?

loop_
_geom_bond_atom_site_label_1
_geom_bond_atom_site_label_2
_geom_bond_distance
_geom_bond_publ_flag
Au1 C11 2.012(3) y
Au1 C1 2.066(4) y
Au1 C49 2.070(3) y
Au1 N1 2.094(3) y
F1 C2 1.354(4) ?
F2 C3 1.346(4) ?
F3 C4 1.341(4) ?
F4 C5 1.346(4) ?
F5 C6 1.349(4) ?
F6 C12 1.347(4) ?
F7 C13 1.347(4) ?
F9 C15 1.340(4) ?
F10 C16 1.348(4) ?
F8 C14 1.343(4) ?
C1 C2 1.382(5) ?
C1 C6 1.384(5) ?
C2 C3 1.380(5) ?
C3 C4 1.379(5) ?
C4 C5 1.382(5) ?
C6 C5 1.382(5) ?
N1 C25 1.351(4) ?
N1 C21 1.354(4) ?
C21 C22 1.375(5) ?
C21 H21 0.9500 ?
C22 C23 1.382(5) ?
C22 H22 0.9500 ?
C26 N2 1.478(4) ?
C26 C25 1.508(5) ?
C26 H26A 0.9900 ?
C26 H26B 0.9900 ?
N2 C49 1.333(4) y
N2 C27 1.466(4) y
C27 C28 1.520(5) ?
C27 H27A 0.9900 ?
C27 H27B 0.9900 ?
C28 N4 1.334(4) ?
C28 C33 1.388(5) ?
N4 C30 1.347(5) ?
C30 C31 1.382(5) ?
C30 H30 0.9500 ?
C31 C32 1.382(5) ?
C31 H31 0.9500 ?
C32 C33 1.393(5) ?
C32 H32 0.9500 ?
C33 H33 0.9500 ?
C25 C24 1.380(5) ?
C24 C23 1.377(5) ?
C24 H24 0.9500 ?
C23 H23 0.9500 ?
C48 C46 1.509(5) ?
C48 H48A 0.9800 ?
C48 H48B 0.9800 ?
C48 H48C 0.9800 ?
C46 C45 1.388(5) ?
C46 C41 1.405(5) ?
C45 C44 1.393(5) ?
C45 H45 0.9500 ?
C44 C43 1.381(5) ?
C44 H44 0.9500 ?
C43 C42 1.398(5) ?
C43 H43 0.9500 ?
C42 C41 1.401(5) ?
C42 C47 1.506(5) ?
C41 N3 1.449(4) y
C47 H47A 0.9800 ?
C47 H47B 0.9800 ?
C47 H47C 0.9800 ?
N3 C49 1.323(4) y
N3 H3 0.8800 ?
C13 C14 1.377(5) ?
C13 C12 1.383(5) ?
C14 C15 1.382(5) ?
C15 C16 1.389(5) ?
C16 C11 1.385(5) ?
C11 C12 1.389(5) ?
Cl1 O4 1.433(3) ?
Cl1 O2 1.434(3) ?
Cl1 O1 1.440(3) ?
Cl1 O3 1.440(3) ?
O5 C101 1.219(5) ?
C101 C100 1.489(5) ?
C101 C103 1.499(6) ?
C100 H10A 0.9800 ?
C100 H10B 0.9800 ?
C100 H10C 0.9800 ?
C103 H10D 0.9800 ?
C103 H10E 0.9800 ?
C103 H10F 0.9800 ?
